data_4135452
loop_
_publ_author_name
'Bhowal, Rohit'
'Balaraman, Anina Anju'
'Ghosh, Manasi'
'Dutta, Soma'
'Dey, Krishna Kishor'
'Chopra, Deepak'

_publ_section_title
;
 Probing Atomistic Behavior To Unravel Dielectric Phenomena in Charge
 Transfer Cocrystals
;
_journal_name_full 'Journal of the American Chemical Society'
_journal_paper_doi 10.1021/jacs.0c11459
_journal_year 2020
_chemical_formula_moiety 'C24 H21 N3, C12 H5 N O5'
_chemical_formula_sum 'C36 H26 N4 O5'
_chemical_formula_weight 594.61
_space_group_crystal_system monoclinic
_space_group_IT_number 14
_space_group_name_Hall '-P 2ybc'
_space_group_name_H-M_alt 'P 1 21/c 1'
_atom_sites_solution_hydrogens mixed
_audit_creation_date 2020-10-21
_audit_creation_method
;
Olex2 1.3
(compiled 2020.02.04 svn.rd84adfe8 for OlexSys, GUI svn.r6032)
;
_cell_angle_alpha 90
_cell_angle_beta 100.908(13)
_cell_angle_gamma 90
_cell_formula_units_Z 4
_cell_length_a 15.030(3)
_cell_length_b 7.6625(9)
_cell_length_c 25.365(4)
_cell_measurement_reflns_used 470
_cell_measurement_temperature 296.15
_cell_measurement_theta_max 12.41
_cell_measurement_theta_min 2.76
_cell_volume 2868.4(8)
_computing_cell_refinement 'SAINT v8.37A (Bruker, 2015)'
_computing_data_reduction 'SAINT v8.37A (Bruker, 2015)'
_computing_molecular_graphics 'Olex2 1.3 (Dolomanov et al., 2009)'
_computing_publication_material 'Olex2 1.3 (Dolomanov et al., 2009)'
_computing_structure_refinement 'XL  (Sheldrick, 2008)'
_computing_structure_solution 'SHELXT 2014/5 (Sheldrick, 2014)'
_diffrn_ambient_temperature 296.15
_diffrn_measured_fraction_theta_full 0.999
_diffrn_measured_fraction_theta_max 0.987
_diffrn_measurement_device_type 'Bruker APEX-II CCD'
_diffrn_measurement_method '\f and \w scans'
_diffrn_radiation_type MoK\a
_diffrn_radiation_wavelength 0.71073
_diffrn_reflns_av_R_equivalents 0.3936
_diffrn_reflns_av_unetI/netI 0.8650
_diffrn_reflns_Laue_measured_fraction_full 0.999
_diffrn_reflns_Laue_measured_fraction_max 0.987
_diffrn_reflns_limit_h_max 21
_diffrn_reflns_limit_h_min -18
_diffrn_reflns_limit_k_max 10
_diffrn_reflns_limit_k_min -8
_diffrn_reflns_limit_l_max 35
_diffrn_reflns_limit_l_min -35
_diffrn_reflns_number 35113
_diffrn_reflns_point_group_measured_fraction_full 0.999
_diffrn_reflns_point_group_measured_fraction_max 0.987
_diffrn_reflns_theta_full 25.242
_diffrn_reflns_theta_max 30.264
_diffrn_reflns_theta_min 1.635
_diffrn_source_current 30.0
_diffrn_source_power 1.5
_diffrn_source_voltage 50.0
_diffrn_standards_number 0
_exptl_absorpt_coefficient_mu 0.094
_exptl_absorpt_correction_T_max 0.7460
_exptl_absorpt_correction_T_min 0.6281
_exptl_absorpt_correction_type multi-scan
_exptl_absorpt_process_details
;
SADABS-2014/5 (Bruker,2014/5) was used for absorption correction.
wR2(int) was 0.1062 before and 0.0749 after correction.
The Ratio of minimum to maximum transmission is 0.8420.
The \l/2 correction factor is 0.00150.
;
_exptl_crystal_colour 'clear dark red'
_exptl_crystal_colour_lustre clear
_exptl_crystal_colour_modifier dark
_exptl_crystal_colour_primary red
_exptl_crystal_density_diffrn 1.377
_exptl_crystal_description needle
_exptl_crystal_F_000 1240
_exptl_crystal_size_max 0.25
_exptl_crystal_size_mid 0.08
_exptl_crystal_size_min 0.06
_refine_diff_density_max 0.238
_refine_diff_density_min -0.256
_refine_diff_density_rms 0.063
_refine_ls_extinction_coef 0.026(2)
_refine_ls_extinction_expression Fc^*^=kFc[1+0.001xFc^2^\l^3^/sin(2\q)]^-1/4^
_refine_ls_extinction_method 'SHELXL-2018/3 (Sheldrick 2018)'
_refine_ls_goodness_of_fit_ref 0.947
_refine_ls_hydrogen_treatment constr
_refine_ls_matrix_type full
_refine_ls_number_parameters 450
_refine_ls_number_reflns 8450
_refine_ls_number_restraints 151
_refine_ls_restrained_S_all 0.944
_refine_ls_R_factor_all 0.5832
_refine_ls_R_factor_gt 0.1698
_refine_ls_shift/su_max 0.000
_refine_ls_shift/su_mean 0.000
_refine_ls_structure_factor_coef Fsqd
_refine_ls_weighting_details 'w=1/[\s^2^(Fo^2^)+(0.0764P)^2^] where P=(Fo^2^+2Fc^2^)/3'
_refine_ls_weighting_scheme calc
_refine_ls_wR_factor_gt 0.2369
_refine_ls_wR_factor_ref 0.3806
_reflns_Friedel_coverage 0.000
_reflns_number_gt 1425
_reflns_number_total 8450
_reflns_threshold_expression 'I > 2\s(I)'
_cod_data_source_file CC1_300K.cif
_cod_data_source_block cc1_300k
_cod_original_cell_volume 2868.5(8)
_cod_database_code 4135452
_shelx_shelxl_version_number 2018/3
_shelx_space_group_comment
;
The symmetry employed for this shelxl refinement is uniquely defined
by the following loop, which should always be used as a source of
symmetry information in preference to the above space-group names.
They are only intended as comments.
;
_shelx_estimated_absorpt_t_max 0.994
_shelx_estimated_absorpt_t_min 0.977
_olex2_refinement_description
;
1. Fixed Uiso
 At 1.2 times of:
  All C(H) groups, All N(H,H) groups
2. Shared sites
{C1, C10B}
{C2, C11B}
{H2, H11B}
{C3, C12B}
{H3, H12B}
{C4, C7B}
{C5, C6B}
{O3, O5B}
{O4, O4B}
{C6, C5B}
{O5, O3B}
{C7, C4B}
{C12, C3B}
{H12, H3BA}
{C11, C2B}
{H11, H2BA}
{C10, C1B}
{C9, C9B}
{C8, C8B}
3. Restrained distances
 N1B-C1B
 1.517 with sigma of 0.01
4. Uiso/Uaniso restraints and constraints
O4 \\sim O3 \\sim O5 \\sim C7 \\sim C8 \\sim C4 \\sim C9 \\sim C6 \\sim C1
\\sim C10 \\sim C12 \\sim C3 \\sim C5 \\sim C11 \\sim C2 \\sim O1 \\sim N1
\\sim O2 \\sim O1B \\sim N1B \\sim O2B: within 2A with sigma of 0.02 and sigma
for terminal atoms of 0.04 within 2A
Uanis(C1) = Uanis(C1B)
Uanis(C1) = Uanis(C2B)
Uanis(C3) = Uanis(C3B)
Uanis(C4) = Uanis(C4B)
Uanis(C8) = Uanis(C8B)
Uanis(C7) = Uanis(C7B)
Uanis(C12) = Uanis(C12B)
Uanis(C11) = Uanis(C11B)
Uanis(C10) = Uanis(C10B)
Uanis(C9) = Uanis(C9B)
Uanis(O4) = Uanis(O4B)
Uanis(O3) = Uanis(O3B)
Uanis(O5) = Uanis(O5B)
5. Others
 Sof(O1B)=Sof(N1B)=Sof(O2B)=Sof(C1B)=Sof(C2B)=Sof(H2BA)=Sof(C3B)=Sof(H3BA)=
 Sof(C4B)=Sof(C5B)=Sof(O3B)=Sof(O4B)=Sof(C6B)=Sof(O5B)=Sof(C7B)=Sof(C12B)=
 Sof(H12B)=Sof(C11B)=Sof(H11B)=Sof(C10B)=Sof(H10B)=Sof(C9B)=Sof(C8B)=1-FVAR(1)
 Sof(O1)=Sof(N1)=Sof(O2)=Sof(C1)=Sof(C2)=Sof(H2)=Sof(C3)=Sof(H3)=Sof(C4)=
 Sof(C5)=Sof(O3)=Sof(O4)=Sof(C6)=Sof(O5)=Sof(C7)=Sof(C12)=Sof(H12)=Sof(C11)=
 Sof(H11)=Sof(C10)=Sof(H10)=Sof(C9)=Sof(C8)=FVAR(1)
6.a Rotating group:
 N4(H4A,H4B), N2(H2A,H2B), N3(H3A,H3B)
6.b Aromatic/amide H refined with riding coordinates:
 C20(H20), C16(H16), C36(H36), C24(H24), C18(H18), C32(H32), C30(H30),
 C33(H33), C35(H35), C23(H23), C29(H29), C26(H26), C21(H21), C14(H14), C27(H27),
  C2(H2), C3(H3), C12(H12), C11(H11), C10(H10), C2B(H2BA), C3B(H3BA),
 C12B(H12B), C11B(H11B), C10B(H10B)
;
_olex2_submission_special_instructions 'No special instructions were received'

loop_
_space_group_symop_operation_xyz
'x, y, z'
'-x, y+1/2, -z+1/2'
'-x, -y, -z'
'x, -y-1/2, z-1/2'

loop_
_atom_site_label
_atom_site_type_symbol
_atom_site_fract_x
_atom_site_fract_y
_atom_site_fract_z
_atom_site_U_iso_or_equiv
_atom_site_adp_type
_atom_site_occupancy
_atom_site_site_symmetry_order
_atom_site_calc_flag
_atom_site_refinement_flags_posn
_atom_site_refinement_flags_adp
_atom_site_refinement_flags_occupancy
_atom_site_disorder_assembly
_atom_site_disorder_group
N4 N 0.5114(5) 0.1079(10) 0.2039(3) 0.097(3) Uani 1 1 d . . . . .
H4A H 0.515770 -0.003883 0.206822 0.116 Uiso 1 1 d R U . . .
H4B H 0.490184 0.134969 0.170958 0.116 Uiso 1 1 d R U . . .
N2 N -0.2784(6) 0.3313(10) 0.2546(3) 0.095(3) Uani 1 1 d . . . . .
H2A H -0.286084 0.271711 0.225007 0.114 Uiso 1 1 d R U . . .
H2B H -0.305504 0.277275 0.276937 0.114 Uiso 1 1 d R U . . .
N3 N 0.3472(6) 0.6323(9) 0.6337(3) 0.093(3) Uani 1 1 d . . . . .
H3A H 0.391167 0.702960 0.632258 0.112 Uiso 1 1 d R U . . .
H3B H 0.304937 0.686921 0.645498 0.112 Uiso 1 1 d R U . . .
C20 C -0.0363(7) 0.2258(12) 0.2801(4) 0.071(3) Uani 1 1 d . . . . .
H20 H 0.001821 0.143276 0.269178 0.085 Uiso 1 1 calc R U . . .
C31 C 0.3235(7) 0.2681(11) 0.2990(4) 0.063(3) Uani 1 1 d . . . . .
C16 C 0.2840(6) 0.3648(10) 0.3847(4) 0.066(3) Uani 1 1 d . . . . .
H16 H 0.345820 0.366877 0.398806 0.080 Uiso 1 1 calc R U . . .
C36 C 0.4017(7) 0.1783(12) 0.3197(4) 0.071(3) Uani 1 1 d . . . . .
H36 H 0.413011 0.152862 0.356178 0.086 Uiso 1 1 calc R U . . .
C24 C -0.0584(8) 0.4762(12) 0.3319(4) 0.073(3) Uani 1 1 d . . . . .
H24 H -0.036567 0.564863 0.355925 0.088 Uiso 1 1 calc R U . . .
C25 C 0.2524(7) 0.4602(11) 0.4745(4) 0.066(3) Uani 1 1 d . . . . .
C18 C 0.1638(7) 0.3094(11) 0.3101(3) 0.065(3) Uani 1 1 d . . . . .
H18 H 0.144358 0.273412 0.274751 0.078 Uiso 1 1 calc R U . . .
C32 C 0.3119(6) 0.3068(11) 0.2439(4) 0.066(3) Uani 1 1 d . . . . .
H32 H 0.261044 0.369395 0.227700 0.080 Uiso 1 1 calc R U . . .
C19 C 0.0014(7) 0.3537(13) 0.3179(4) 0.064(3) Uani 1 1 d . . . . .
C30 C 0.1956(7) 0.5488(10) 0.5026(4) 0.067(3) Uani 1 1 d . . . . .
H30 H 0.136614 0.574182 0.485609 0.081 Uiso 1 1 calc R U . . .
C13 C 0.0996(6) 0.3586(10) 0.3417(4) 0.059(2) Uani 1 1 d . . . . .
C33 C 0.3731(7) 0.2554(12) 0.2133(4) 0.070(3) Uani 1 1 d . . . . .
H33 H 0.362134 0.280448 0.176753 0.084 Uiso 1 1 calc R U . . .
C35 C 0.4636(6) 0.1240(11) 0.2901(4) 0.075(3) Uani 1 1 d . . . . .
H35 H 0.513892 0.059147 0.305978 0.090 Uiso 1 1 calc R U . . .
C34 C 0.4501(7) 0.1678(12) 0.2357(4) 0.070(3) Uani 1 1 d . . . . .
C23 C -0.1485(8) 0.4675(13) 0.3108(4) 0.076(3) Uani 1 1 d . . . . .
H23 H -0.186693 0.549846 0.321676 0.091 Uiso 1 1 calc R U . . .
C28 C 0.3125(8) 0.5736(12) 0.5815(4) 0.070(3) Uani 1 1 d . . . . .
C29 C 0.2249(8) 0.6008(12) 0.5560(4) 0.076(3) Uani 1 1 d . . . . .
H29 H 0.184304 0.654613 0.574287 0.091 Uiso 1 1 calc R U . . .
C15 C 0.2232(7) 0.4121(10) 0.4176(4) 0.059(3) Uani 1 1 d . . . . .
C17 C 0.2554(7) 0.3151(10) 0.3319(4) 0.065(3) Uani 1 1 d . . . . .
C22 C -0.1860(7) 0.3425(15) 0.2740(4) 0.075(3) Uani 1 1 d . . . . .
C26 C 0.3411(7) 0.4322(11) 0.5014(4) 0.078(3) Uani 1 1 d . . . . .
H26 H 0.381842 0.375282 0.483890 0.094 Uiso 1 1 calc R U . . .
C21 C -0.1268(8) 0.2193(12) 0.2592(3) 0.077(3) Uani 1 1 d . . . . .
H21 H -0.149296 0.132074 0.234815 0.092 Uiso 1 1 calc R U . . .
C14 C 0.1303(7) 0.4121(10) 0.3940(4) 0.066(3) Uani 1 1 d . . . . .
H14 H 0.088366 0.449221 0.414281 0.079 Uiso 1 1 calc R U . . .
C27 C 0.3694(7) 0.4883(12) 0.5540(4) 0.075(3) Uani 1 1 d . . . . .
H27 H 0.428819 0.467171 0.571009 0.090 Uiso 1 1 calc R U . . .
O1 O 0.0961(9) 1.1808(19) 0.5861(6) 0.172(6) Uani 0.780(11) 1 d . U P A 1
N1 N 0.0983(11) 1.166(2) 0.5384(8) 0.108(5) Uani 0.780(11) 1 d . U P A 1
O2 O 0.0434(12) 1.2189(18) 0.5036(10) 0.130(5) Uani 0.780(11) 1 d . U P A 1
C1 C 0.1828(8) 1.0844(13) 0.5282(5) 0.088(4) Uani 0.780(11) 1 d . U P A 1
C2 C 0.2548(9) 1.0845(13) 0.5708(5) 0.094(4) Uani 0.780(11) 1 d . U P A 1
H2 H 0.248412 1.131617 0.603642 0.113 Uiso 0.780(11) 1 calc R U P A 1
C3 C 0.3375(8) 1.0135(13) 0.5642(4) 0.082(4) Uani 0.780(11) 1 d . U P A 1
H3 H 0.387215 1.015257 0.592302 0.098 Uiso 0.780(11) 1 calc R U P A 1
C4 C 0.3443(7) 0.9427(12) 0.5167(4) 0.071(3) Uani 0.780(11) 1 d . U P A 1
C5 C 0.4326(9) 0.8605(14) 0.5120(5) 0.090(8) Uani 0.780(11) 1 d . U P A 1
O3 O 0.4972(6) 0.8499(10) 0.5478(3) 0.118(4) Uani 0.780(11) 1 d . U P A 1
O4 O 0.4392(5) 0.7903(8) 0.4629(4) 0.094(2) Uani 0.780(11) 1 d . U P A 1
C6 C 0.3707(9) 0.7954(13) 0.4179(5) 0.090(8) Uani 0.780(11) 1 d . U P A 1
O5 O 0.3905(6) 0.7438(9) 0.3779(3) 0.121(4) Uani 0.780(11) 1 d . U P A 1
C7 C 0.2846(8) 0.8666(12) 0.4247(4) 0.078(4) Uani 0.780(11) 1 d . U P A 1
C12 C 0.2122(9) 0.8622(13) 0.3824(4) 0.108(5) Uani 0.780(11) 1 d . U P A 1
H12 H 0.219879 0.815941 0.349612 0.130 Uiso 0.780(11) 1 calc R U P A 1
C11 C 0.1293(9) 0.9247(14) 0.3877(5) 0.111(5) Uani 0.780(11) 1 d . U P A 1
H11 H 0.080952 0.913715 0.358994 0.133 Uiso 0.780(11) 1 calc R U P A 1
C10 C 0.1151(9) 1.0022(13) 0.4334(5) 0.099(4) Uani 0.780(11) 1 d . U P A 1
H10 H 0.058354 1.046824 0.435625 0.119 Uiso 0.780(11) 1 calc R U P A 1
C9 C 0.1877(8) 1.0139(12) 0.4775(4) 0.075(3) Uani 0.780(11) 1 d . U P A 1
C8 C 0.2725(7) 0.9391(11) 0.4720(4) 0.070(3) Uani 0.780(11) 1 d . U P A 1
O1B O -0.026(3) 1.003(7) 0.3996(15) 0.177(17) Uani 0.220(11) 1 d . U P A 2
N1B N 0.026(2) 1.091(6) 0.436(3) 0.127(9) Uani 0.220(11) 1 d D U P A 2
O2B O 0.007(4) 1.174(7) 0.466(3) 0.138(14) Uani 0.220(11) 1 d . U P A 2
C1B C 0.1151(9) 1.0022(13) 0.4334(5) 0.088(4) Uani 0.220(11) 1 d D . P A 2
C2B C 0.1293(9) 0.9247(14) 0.3877(5) 0.088(4) Uani 0.220(11) 1 d . . P A 2
H2BA H 0.080952 0.913715 0.358994 0.105 Uiso 0.220(11) 1 calc R U P A 2
C3B C 0.2122(9) 0.8622(13) 0.3824(4) 0.082(4) Uani 0.220(11) 1 d . . P A 2
H3BA H 0.219879 0.815941 0.349612 0.098 Uiso 0.220(11) 1 calc R U P A 2
C4B C 0.2846(8) 0.8666(12) 0.4247(4) 0.071(3) Uani 0.220(11) 1 d . . P A 2
C5B C 0.3707(9) 0.7954(13) 0.4179(5) 0.09(3) Uani 0.220(11) 1 d . . P A 2
O3B O 0.3905(6) 0.7438(9) 0.3779(3) 0.118(4) Uani 0.220(11) 1 d . . P A 2
O4B O 0.4392(5) 0.7903(8) 0.4629(4) 0.094(2) Uani 0.220(11) 1 d . . P A 2
C6B C 0.4326(9) 0.8605(14) 0.5120(5) 0.08(3) Uani 0.220(11) 1 d . . P A 2
O5B O 0.4972(6) 0.8499(10) 0.5478(3) 0.121(4) Uani 0.220(11) 1 d . . P A 2
C7B C 0.3443(7) 0.9427(12) 0.5167(4) 0.078(4) Uani 0.220(11) 1 d . . P A 2
C12B C 0.3375(8) 1.0135(13) 0.5642(4) 0.108(5) Uani 0.220(11) 1 d . . P A 2
H12B H 0.387215 1.015257 0.592302 0.130 Uiso 0.220(11) 1 calc R U P A 2
C11B C 0.2548(9) 1.0845(13) 0.5708(5) 0.111(5) Uani 0.220(11) 1 d . . P A 2
H11B H 0.248412 1.131617 0.603642 0.133 Uiso 0.220(11) 1 calc R U P A 2
C10B C 0.1828(8) 1.0844(13) 0.5282(5) 0.099(4) Uani 0.220(11) 1 d . . P A 2
H10B H 0.128240 1.133016 0.533201 0.119 Uiso 0.220(11) 1 calc R U P A 2
C9B C 0.1877(8) 1.0139(12) 0.4775(4) 0.075(3) Uani 0.220(11) 1 d . . P A 2
C8B C 0.2725(7) 0.9391(11) 0.4720(4) 0.070(3) Uani 0.220(11) 1 d . . P A 2

loop_
_atom_site_aniso_label
_atom_site_aniso_U_11
_atom_site_aniso_U_22
_atom_site_aniso_U_33
_atom_site_aniso_U_23
_atom_site_aniso_U_13
_atom_site_aniso_U_12
N4 0.093(7) 0.119(7) 0.085(6) 0.004(5) 0.032(6) 0.015(6)
N2 0.074(7) 0.144(8) 0.067(5) -0.002(5) 0.016(5) -0.013(6)
N3 0.108(8) 0.114(7) 0.054(5) -0.014(5) 0.002(5) -0.033(6)
C20 0.063(8) 0.078(8) 0.074(7) -0.015(6) 0.021(6) 0.008(6)
C31 0.063(8) 0.071(7) 0.052(7) -0.006(5) 0.006(6) -0.004(6)
C16 0.056(7) 0.072(7) 0.074(7) 0.000(6) 0.020(6) 0.011(5)
C36 0.053(7) 0.103(8) 0.061(6) -0.009(6) 0.015(6) 0.013(6)
C24 0.070(8) 0.063(7) 0.085(7) 0.006(5) 0.012(7) 0.012(7)
C25 0.070(8) 0.067(7) 0.065(7) -0.005(6) 0.021(7) -0.020(6)
C18 0.063(7) 0.076(7) 0.048(6) -0.015(5) -0.006(6) -0.022(6)
C32 0.052(7) 0.078(7) 0.061(7) 0.009(5) -0.008(5) 0.009(5)
C19 0.053(7) 0.071(7) 0.064(6) 0.010(6) 0.003(6) 0.008(6)
C30 0.082(8) 0.057(6) 0.060(7) -0.006(5) 0.004(6) -0.003(6)
C13 0.060(7) 0.047(6) 0.070(7) 0.006(5) 0.015(6) 0.017(5)
C33 0.057(7) 0.096(8) 0.057(6) 0.008(6) 0.012(6) -0.003(6)
C35 0.056(7) 0.089(8) 0.077(7) 0.010(6) 0.002(6) 0.002(5)
C34 0.063(8) 0.077(7) 0.066(7) 0.000(6) -0.001(6) -0.003(6)
C23 0.080(9) 0.087(8) 0.061(7) -0.008(6) 0.014(6) 0.000(7)
C28 0.087(9) 0.070(7) 0.052(7) 0.004(6) 0.012(7) -0.004(6)
C29 0.075(9) 0.087(8) 0.067(7) -0.001(6) 0.018(7) -0.001(6)
C15 0.060(7) 0.058(6) 0.054(6) 0.011(5) -0.004(6) -0.012(5)
C17 0.077(9) 0.060(7) 0.058(7) 0.003(5) 0.017(6) -0.006(6)
C22 0.036(7) 0.099(9) 0.083(8) 0.006(7) -0.005(6) 0.013(7)
C26 0.056(8) 0.089(8) 0.085(8) -0.004(6) 0.000(7) -0.007(6)
C21 0.061(8) 0.095(8) 0.068(7) -0.017(6) -0.002(6) 0.001(7)
C14 0.077(9) 0.073(7) 0.048(6) -0.007(5) 0.016(6) -0.002(6)
C27 0.067(8) 0.094(8) 0.060(7) -0.003(6) -0.001(6) -0.007(6)
O1 0.146(11) 0.225(14) 0.158(12) -0.058(11) 0.066(10) -0.008(9)
N1 0.091(11) 0.110(10) 0.135(12) -0.006(9) 0.051(10) -0.021(8)
O2 0.093(12) 0.131(10) 0.169(15) 0.019(11) 0.034(10) 0.019(8)
C1 0.077(9) 0.088(8) 0.106(9) -0.001(8) 0.038(8) -0.020(8)
C2 0.098(11) 0.092(9) 0.092(9) -0.015(8) 0.020(9) -0.034(9)
C3 0.090(10) 0.093(9) 0.060(8) -0.010(7) 0.008(8) -0.045(8)
C4 0.069(8) 0.074(8) 0.069(8) 0.008(7) 0.013(7) -0.016(7)
C5 0.079(14) 0.092(14) 0.096(14) 0.005(14) 0.008(14) -0.012(14)
O3 0.090(8) 0.133(9) 0.111(9) 0.022(7) -0.030(7) -0.017(7)
O4 0.094(6) 0.100(5) 0.091(6) -0.003(5) 0.024(5) -0.006(4)
C6 0.104(15) 0.090(14) 0.086(14) -0.020(13) 0.040(13) 0.007(13)
O5 0.167(11) 0.118(8) 0.106(8) -0.033(6) 0.094(8) -0.011(7)
C7 0.098(10) 0.070(8) 0.074(8) -0.004(7) 0.040(8) 0.011(8)
C12 0.137(13) 0.104(10) 0.081(9) 0.015(8) 0.012(10) 0.013(10)
C11 0.116(11) 0.109(11) 0.100(10) 0.020(8) 0.000(10) 0.010(10)
C10 0.096(10) 0.086(9) 0.110(10) 0.010(8) 0.004(9) 0.005(8)
C9 0.076(7) 0.071(6) 0.078(6) 0.004(5) 0.017(6) -0.006(6)
C8 0.082(7) 0.056(6) 0.072(6) 0.003(5) 0.017(6) -0.009(5)
O1B 0.14(3) 0.24(3) 0.12(3) 0.01(3) -0.04(2) -0.01(3)
N1B 0.117(17) 0.126(17) 0.131(18) 0.015(16) 0.010(17) -0.005(15)
O2B 0.12(3) 0.15(3) 0.14(3) -0.02(2) 0.02(2) 0.03(2)
C1B 0.077(9) 0.088(8) 0.106(9) -0.001(8) 0.038(8) -0.020(8)
C2B 0.077(9) 0.088(8) 0.106(9) -0.001(8) 0.038(8) -0.020(8)
C3B 0.090(10) 0.093(9) 0.060(8) -0.010(7) 0.008(8) -0.045(8)
C4B 0.069(8) 0.074(8) 0.069(8) 0.008(7) 0.013(7) -0.016(7)
C5B 0.08(6) 0.09(6) 0.09(7) 0.01(6) 0.02(6) -0.01(6)
O3B 0.090(8) 0.133(9) 0.111(9) 0.022(7) -0.030(7) -0.017(7)
O4B 0.094(6) 0.100(5) 0.091(6) -0.003(5) 0.024(5) -0.006(4)
C6B 0.10(7) 0.08(6) 0.06(5) 0.00(5) 0.03(5) -0.01(6)
O5B 0.167(11) 0.118(8) 0.106(8) -0.033(6) 0.094(8) -0.011(7)
C7B 0.098(10) 0.070(8) 0.074(8) -0.004(7) 0.040(8) 0.011(8)
C12B 0.137(13) 0.104(10) 0.081(9) 0.015(8) 0.012(10) 0.013(10)
C11B 0.116(11) 0.109(11) 0.100(10) 0.020(8) 0.000(10) 0.010(10)
C10B 0.096(10) 0.086(9) 0.110(10) 0.010(8) 0.004(9) 0.005(8)
C9B 0.076(7) 0.071(6) 0.078(6) 0.004(5) 0.017(6) -0.006(6)
C8B 0.082(7) 0.056(6) 0.072(6) 0.003(5) 0.017(6) -0.009(5)

loop_
_atom_type_symbol
_atom_type_description
_atom_type_scat_dispersion_real
_atom_type_scat_dispersion_imag
_atom_type_scat_source
C C 0.0033 0.0016 'International Tables Vol C Tables 4.2.6.8 and 6.1.1.4'
H H 0.0000 0.0000 'International Tables Vol C Tables 4.2.6.8 and 6.1.1.4'
N N 0.0061 0.0033 'International Tables Vol C Tables 4.2.6.8 and 6.1.1.4'
O O 0.0106 0.0060 'International Tables Vol C Tables 4.2.6.8 and 6.1.1.4'

loop_
_geom_angle_atom_site_label_1
_geom_angle_atom_site_label_2
_geom_angle_atom_site_label_3
_geom_angle
_geom_angle_site_symmetry_1
_geom_angle_site_symmetry_3
_geom_angle_publ_flag
H4A N4 H4B 109.4 . . ?
C34 N4 H4A 108.7 . . ?
C34 N4 H4B 108.3 . . ?
H2A N2 H2B 108.3 . . ?
C22 N2 H2A 107.5 . . ?
C22 N2 H2B 111.2 . . ?
H3A N3 H3B 109.4 . . ?
C28 N3 H3A 108.3 . . ?
C28 N3 H3B 108.5 . . ?
C19 C20 H20 119.0 . . ?
C21 C20 H20 119.0 . . ?
C21 C20 C19 122.1(9) . . ?
C36 C31 C32 114.8(9) . . ?
C36 C31 C17 122.4(9) . . ?
C32 C31 C17 122.7(9) . . ?
C15 C16 H16 118.9 . . ?
C17 C16 H16 118.9 . . ?
C17 C16 C15 122.2(9) . . ?
C31 C36 H36 117.8 . . ?
C35 C36 C31 124.4(9) . . ?
C35 C36 H36 117.8 . . ?
C19 C24 H24 119.7 . . ?
C23 C24 H24 119.7 . . ?
C23 C24 C19 120.6(9) . . ?
C30 C25 C15 121.8(10) . . ?
C30 C25 C26 116.6(9) . . ?
C26 C25 C15 121.3(10) . . ?
C13 C18 H18 120.1 . . ?
C17 C18 H18 120.1 . . ?
C17 C18 C13 119.7(8) . . ?
C31 C32 H32 118.9 . . ?
C33 C32 C31 122.2(8) . . ?
C33 C32 H32 118.9 . . ?
C20 C19 C13 122.2(10) . . ?
C24 C19 C20 116.5(9) . . ?
C24 C19 C13 121.3(10) . . ?
C25 C30 H30 119.2 . . ?
C25 C30 C29 121.6(10) . . ?
C29 C30 H30 119.2 . . ?
C18 C13 C19 119.5(9) . . ?
C14 C13 C18 118.9(8) . . ?
C14 C13 C19 121.5(9) . . ?
C32 C33 H33 119.6 . . ?
C34 C33 C32 120.9(9) . . ?
C34 C33 H33 119.6 . . ?
C36 C35 H35 120.6 . . ?
C36 C35 C34 118.8(9) . . ?
C34 C35 H35 120.6 . . ?
C33 C34 N4 121.0(9) . . ?
C33 C34 C35 118.9(9) . . ?
C35 C34 N4 119.9(10) . . ?
C24 C23 H23 118.3 . . ?
C24 C23 C22 123.3(10) . . ?
C22 C23 H23 118.3 . . ?
C29 C28 N3 123.4(10) . . ?
C27 C28 N3 118.6(11) . . ?
C27 C28 C29 118.0(9) . . ?
C30 C29 H29 119.6 . . ?
C28 C29 C30 120.9(9) . . ?
C28 C29 H29 119.6 . . ?
C16 C15 C25 122.9(9) . . ?
C16 C15 C14 116.9(8) . . ?
C14 C15 C25 120.2(9) . . ?
C16 C17 C31 119.5(9) . . ?
C16 C17 C18 120.1(8) . . ?
C18 C17 C31 120.4(9) . . ?
N2 C22 C21 120.6(11) . . ?
C23 C22 N2 122.5(11) . . ?
C23 C22 C21 116.8(9) . . ?
C25 C26 H26 119.6 . . ?
C27 C26 C25 120.8(9) . . ?
C27 C26 H26 119.6 . . ?
C20 C21 C22 120.7(9) . . ?
C20 C21 H21 119.7 . . ?
C22 C21 H21 119.7 . . ?
C13 C14 C15 122.1(8) . . ?
C13 C14 H14 119.0 . . ?
C15 C14 H14 119.0 . . ?
C28 C27 C26 122.1(10) . . ?
C28 C27 H27 119.0 . . ?
C26 C27 H27 119.0 . . ?
O1 N1 C1 113.2(18) . . ?
O2 N1 O1 125(2) . . ?
O2 N1 C1 121.7(16) . . ?
C2 C1 N1 115.9(13) . . ?
C2 C1 C9 123.1(12) . . ?
C9 C1 N1 121.0(13) . . ?
C1 C2 H2 120.2 . . ?
C1 C2 C3 119.5(11) . . ?
C3 C2 H2 120.2 . . ?
C2 C3 H3 120.5 . . ?
C4 C3 C2 119.0(11) . . ?
C4 C3 H3 120.5 . . ?
C3 C4 C5 117.4(11) . . ?
C3 C4 C8 123.6(11) . . ?
C8 C4 C5 119.0(10) . . ?
O3 C5 C4 124.9(12) . . ?
O3 C5 O4 118.1(12) . . ?
O4 C5 C4 117.0(11) . . ?
C5 O4 C6 124.4(10) . . ?
O4 C6 C7 117.1(10) . . ?
O5 C6 O4 115.5(11) . . ?
O5 C6 C7 127.3(13) . . ?
C12 C7 C6 119.5(11) . . ?
C8 C7 C6 122.0(11) . . ?
C8 C7 C12 118.5(11) . . ?
C7 C12 H12 119.5 . . ?
C11 C12 C7 121.0(11) . . ?
C11 C12 H12 119.5 . . ?
C12 C11 H11 118.9 . . ?
C10 C11 C12 122.2(13) . . ?
C10 C11 H11 118.9 . . ?
C11 C10 H10 120.6 . . ?
C11 C10 C9 118.9(12) . . ?
C9 C10 H10 120.6 . . ?
C1 C9 C10 125.6(12) . . ?
C1 C9 C8 116.4(11) . . ?
C10 C9 C8 117.9(10) . . ?
C4 C8 C9 118.4(10) . . ?
C7 C8 C4 120.3(10) . . ?
C7 C8 C9 121.3(11) . . ?
O1B N1B C1B 99(4) . . ?
O2B N1B O1B 128(4) . . ?
O2B N1B C1B 130(6) . . ?
C2B C1B N1B 121(3) . . ?
C2B C1B C9B 118.9(12) . . ?
C9B C1B N1B 120(3) . . ?
C1B C2B H2BA 118.9 . . ?
C1B C2B C3B 122.2(13) . . ?
C3B C2B H2BA 118.9 . . ?
C2B C3B H3BA 119.5 . . ?
C2B C3B C4B 121.0(11) . . ?
C4B C3B H3BA 119.5 . . ?
C3B C4B C5B 119.5(11) . . ?
C8B C4B C3B 118.5(11) . . ?
C8B C4B C5B 122.0(11) . . ?
O3B C5B C4B 127.3(13) . . ?
O3B C5B O4B 115.5(11) . . ?
O4B C5B C4B 117.1(10) . . ?
C6B O4B C5B 124.4(10) . . ?
O4B C6B C7B 117.0(11) . . ?
O5B C6B O4B 118.1(12) . . ?
O5B C6B C7B 124.9(12) . . ?
C12B C7B C6B 117.4(11) . . ?
C12B C7B C8B 123.6(11) . . ?
C8B C7B C6B 119.0(10) . . ?
C7B C12B H12B 120.5 . . ?
C7B C12B C11B 119.0(11) . . ?
C11B C12B H12B 120.5 . . ?
C12B C11B H11B 120.2 . . ?
C10B C11B C12B 119.5(11) . . ?
C10B C11B H11B 120.2 . . ?
C11B C10B H10B 118.5 . . ?
C11B C10B C9B 123.1(12) . . ?
C9B C10B H10B 118.5 . . ?
C1B C9B C8B 117.9(10) . . ?
C10B C9B C1B 125.6(12) . . ?
C10B C9B C8B 116.4(11) . . ?
C4B C8B C7B 120.3(10) . . ?
C4B C8B C9B 121.3(11) . . ?
C7B C8B C9B 118.4(10) . . ?

loop_
_geom_bond_atom_site_label_1
_geom_bond_atom_site_label_2
_geom_bond_distance
_geom_bond_site_symmetry_2
_geom_bond_publ_flag
N4 H4A 0.8610 . ?
N4 H4B 0.8605 . ?
N4 C34 1.412(10) . ?
N2 H2A 0.8670 . ?
N2 H2B 0.8640 . ?
N2 C22 1.386(10) . ?
N3 H3A 0.8598 . ?
N3 H3B 0.8609 . ?
N3 C28 1.402(10) . ?
C20 H20 0.9300 . ?
C20 C19 1.412(11) . ?
C20 C21 1.365(11) . ?
C31 C36 1.377(11) . ?
C31 C32 1.407(10) . ?
C31 C17 1.483(11) . ?
C16 H16 0.9300 . ?
C16 C15 1.398(10) . ?
C16 C17 1.379(11) . ?
C36 H36 0.9300 . ?
C36 C35 1.365(10) . ?
C24 H24 0.9300 . ?
C24 C19 1.391(10) . ?
C24 C23 1.360(11) . ?
C25 C30 1.389(10) . ?
C25 C15 1.473(11) . ?
C25 C26 1.395(11) . ?
C18 H18 0.9300 . ?
C18 C13 1.418(10) . ?
C18 C17 1.385(11) . ?
C32 H32 0.9300 . ?
C32 C33 1.369(10) . ?
C19 C13 1.486(11) . ?
C30 H30 0.9300 . ?
C30 C29 1.399(11) . ?
C13 C14 1.381(10) . ?
C33 H33 0.9300 . ?
C33 C34 1.364(11) . ?
C35 H35 0.9300 . ?
C35 C34 1.399(11) . ?
C23 H23 0.9300 . ?
C23 C22 1.380(11) . ?
C28 C29 1.370(12) . ?
C28 C27 1.368(11) . ?
C29 H29 0.9300 . ?
C15 C14 1.412(11) . ?
C22 C21 1.396(11) . ?
C26 H26 0.9300 . ?
C26 C27 1.390(11) . ?
C21 H21 0.9300 . ?
C14 H14 0.9300 . ?
C27 H27 0.9300 . ?
O1 N1 1.223(16) . ?
N1 O2 1.159(18) . ?
N1 C1 1.482(17) . ?
C1 C2 1.376(13) . ?
C1 C9 1.411(12) . ?
C2 H2 0.9300 . ?
C2 C3 1.396(12) . ?
C3 H3 0.9300 . ?
C3 C4 1.343(11) . ?
C4 C5 1.494(13) . ?
C4 C8 1.410(11) . ?
C5 O3 1.200(11) . ?
C5 O4 1.378(11) . ?
O4 C6 1.386(12) . ?
C6 O5 1.179(10) . ?
C6 C7 1.444(13) . ?
C7 C12 1.377(13) . ?
C7 C8 1.366(11) . ?
C12 H12 0.9300 . ?
C12 C11 1.366(13) . ?
C11 H11 0.9300 . ?
C11 C10 1.355(12) . ?
C10 H10 0.9300 . ?
C10 C9 1.411(13) . ?
C9 C8 1.428(12) . ?
O1B N1B 1.28(6) . ?
N1B O2B 1.08(6) . ?
N1B C1B 1.519(10) . ?
C1B C2B 1.355(12) . ?
C1B C9B 1.411(13) . ?
C2B H2BA 0.9300 . ?
C2B C3B 1.366(13) . ?
C3B H3BA 0.9300 . ?
C3B C4B 1.377(13) . ?
C4B C5B 1.444(13) . ?
C4B C8B 1.366(11) . ?
C5B O3B 1.179(10) . ?
C5B O4B 1.386(12) . ?
O4B C6B 1.378(11) . ?
C6B O5B 1.200(11) . ?
C6B C7B 1.494(13) . ?
C7B C12B 1.343(11) . ?
C7B C8B 1.410(11) . ?
C12B H12B 0.9300 . ?
C12B C11B 1.396(12) . ?
C11B H11B 0.9300 . ?
C11B C10B 1.376(13) . ?
C10B H10B 0.9300 . ?
C10B C9B 1.411(12) . ?
C9B C8B 1.428(12) . ?

loop_
_geom_torsion_atom_site_label_1
_geom_torsion_atom_site_label_2
_geom_torsion_atom_site_label_3
_geom_torsion_atom_site_label_4
_geom_torsion
_geom_torsion_site_symmetry_1
_geom_torsion_site_symmetry_2
_geom_torsion_site_symmetry_3
_geom_torsion_site_symmetry_4
_geom_torsion_publ_flag
N2 C22 C21 C20 -177.1(9) . . . . ?
N3 C28 C29 C30 176.0(7) . . . . ?
N3 C28 C27 C26 -177.4(8) . . . . ?
C20 C19 C13 C18 35.0(12) . . . . ?
C20 C19 C13 C14 -145.8(8) . . . . ?
C31 C36 C35 C34 2.9(14) . . . . ?
C31 C32 C33 C34 -1.9(14) . . . . ?
C16 C15 C14 C13 3.6(12) . . . . ?
C36 C31 C32 C33 1.3(13) . . . . ?
C36 C31 C17 C16 37.5(13) . . . . ?
C36 C31 C17 C18 -142.5(9) . . . . ?
C36 C35 C34 N4 -177.7(8) . . . . ?
C36 C35 C34 C33 -3.3(13) . . . . ?
C24 C19 C13 C18 -145.1(8) . . . . ?
C24 C19 C13 C14 34.1(12) . . . . ?
C24 C23 C22 N2 177.3(9) . . . . ?
C24 C23 C22 C21 0.9(14) . . . . ?
C25 C30 C29 C28 3.3(13) . . . . ?
C25 C15 C14 C13 -176.3(7) . . . . ?
C25 C26 C27 C28 -0.4(13) . . . . ?
C18 C13 C14 C15 -2.8(12) . . . . ?
C32 C31 C36 C35 -1.9(14) . . . . ?
C32 C31 C17 C16 -144.5(8) . . . . ?
C32 C31 C17 C18 35.5(12) . . . . ?
C32 C33 C34 N4 177.2(8) . . . . ?
C32 C33 C34 C35 2.9(14) . . . . ?
C19 C20 C21 C22 1.0(14) . . . . ?
C19 C24 C23 C22 -1.5(15) . . . . ?
C19 C13 C14 C15 178.0(8) . . . . ?
C30 C25 C15 C16 163.0(8) . . . . ?
C30 C25 C15 C14 -17.1(12) . . . . ?
C30 C25 C26 C27 1.2(13) . . . . ?
C13 C18 C17 C31 -178.6(7) . . . . ?
C13 C18 C17 C16 1.4(13) . . . . ?
C23 C24 C19 C20 1.7(13) . . . . ?
C23 C24 C19 C13 -178.3(8) . . . . ?
C23 C22 C21 C20 -0.7(14) . . . . ?
C29 C28 C27 C26 1.0(13) . . . . ?
C15 C16 C17 C31 179.4(7) . . . . ?
C15 C16 C17 C18 -0.6(13) . . . . ?
C15 C25 C30 C29 -177.2(8) . . . . ?
C15 C25 C26 C27 175.8(7) . . . . ?
C17 C31 C36 C35 176.3(8) . . . . ?
C17 C31 C32 C33 -176.8(8) . . . . ?
C17 C16 C15 C25 178.0(8) . . . . ?
C17 C16 C15 C14 -1.9(12) . . . . ?
C17 C18 C13 C19 179.4(8) . . . . ?
C17 C18 C13 C14 0.2(12) . . . . ?
C26 C25 C30 C29 -2.6(12) . . . . ?
C26 C25 C15 C16 -11.3(12) . . . . ?
C26 C25 C15 C14 168.5(8) . . . . ?
C21 C20 C19 C24 -1.4(13) . . . . ?
C21 C20 C19 C13 178.5(8) . . . . ?
C27 C28 C29 C30 -2.4(13) . . . . ?
O1 N1 C1 C2 -18.5(17) . . . . ?
O1 N1 C1 C9 162.5(13) . . . . ?
N1 C1 C2 C3 -178.5(10) . . . . ?
N1 C1 C9 C10 -4.4(15) . . . . ?
N1 C1 C9 C8 179.6(10) . . . . ?
O2 N1 C1 C2 157.5(16) . . . . ?
O2 N1 C1 C9 -22(2) . . . . ?
C1 C2 C3 C4 -1.6(14) . . . . ?
C1 C9 C8 C4 -0.7(12) . . . . ?
C1 C9 C8 C7 179.7(8) . . . . ?
C2 C1 C9 C10 176.6(9) . . . . ?
C2 C1 C9 C8 0.6(13) . . . . ?
C2 C3 C4 C5 -177.2(9) . . . . ?
C2 C3 C4 C8 1.5(14) . . . . ?
C3 C4 C5 O3 1.6(15) . . . . ?
C3 C4 C5 O4 -179.1(8) . . . . ?
C3 C4 C8 C7 179.2(9) . . . . ?
C3 C4 C8 C9 -0.3(13) . . . . ?
C4 C5 O4 C6 1.7(13) . . . . ?
C5 C4 C8 C7 -2.1(12) . . . . ?
C5 C4 C8 C9 178.3(8) . . . . ?
C5 O4 C6 O5 173.2(9) . . . . ?
C5 O4 C6 C7 -5.3(13) . . . . ?
O3 C5 O4 C6 -179.0(10) . . . . ?
O4 C6 C7 C12 -175.0(9) . . . . ?
O4 C6 C7 C8 5.2(14) . . . . ?
C6 C7 C12 C11 178.5(9) . . . . ?
C6 C7 C8 C4 -1.6(13) . . . . ?
C6 C7 C8 C9 178.0(8) . . . . ?
O5 C6 C7 C12 6.8(17) . . . . ?
O5 C6 C7 C8 -173.0(10) . . . . ?
C7 C12 C11 C10 3.7(17) . . . . ?
C12 C7 C8 C4 178.6(8) . . . . ?
C12 C7 C8 C9 -1.9(13) . . . . ?
C12 C11 C10 C9 -2.0(16) . . . . ?
C11 C10 C9 C1 -177.4(9) . . . . ?
C11 C10 C9 C8 -1.5(14) . . . . ?
C10 C9 C8 C4 -177.0(8) . . . . ?
C10 C9 C8 C7 3.4(13) . . . . ?
C9 C1 C2 C3 0.5(15) . . . . ?
C8 C4 C5 O3 -177.1(10) . . . . ?
C8 C4 C5 O4 2.1(13) . . . . ?
C8 C7 C12 C11 -1.6(15) . . . . ?
O1B N1B C1B C2B 27(4) . . . . ?
O1B N1B C1B C9B -159(3) . . . . ?
N1B C1B C2B C3B 172(2) . . . . ?
N1B C1B C9B C10B 9(3) . . . . ?
N1B C1B C9B C8B -175(2) . . . . ?
O2B N1B C1B C2B -170(6) . . . . ?
O2B N1B C1B C9B 4(8) . . . . ?
C1B C2B C3B C4B 3.7(17) . . . . ?
C1B C9B C8B C4B 3.4(13) . . . . ?
C1B C9B C8B C7B -177.0(8) . . . . ?
C2B C1B C9B C10B -177.4(9) . . . . ?
C2B C1B C9B C8B -1.5(14) . . . . ?
C2B C3B C4B C5B 178.5(9) . . . . ?
C2B C3B C4B C8B -1.6(15) . . . . ?
C3B C4B C5B O3B 6.8(17) . . . . ?
C3B C4B C5B O4B -175.0(8) . . . . ?
C3B C4B C8B C7B 178.6(8) . . . . ?
C3B C4B C8B C9B -1.9(13) . . . . ?
C4B C5B O4B C6B -5.3(13) . . . . ?
C5B C4B C8B C7B -1.6(13) . . . . ?
C5B C4B C8B C9B 178.0(8) . . . . ?
C5B O4B C6B O5B -179.0(10) . . . . ?
C5B O4B C6B C7B 1.7(13) . . . . ?
O3B C5B O4B C6B 173.2(9) . . . . ?
O4B C6B C7B C12B -179.1(8) . . . . ?
O4B C6B C7B C8B 2.1(13) . . . . ?
C6B C7B C12B C11B -177.2(9) . . . . ?
C6B C7B C8B C4B -2.1(12) . . . . ?
C6B C7B C8B C9B 178.3(8) . . . . ?
O5B C6B C7B C12B 1.6(15) . . . . ?
O5B C6B C7B C8B -177.1(10) . . . . ?
C7B C12B C11B C10B -1.6(14) . . . . ?
C12B C7B C8B C4B 179.2(9) . . . . ?
C12B C7B C8B C9B -0.3(13) . . . . ?
C12B C11B C10B C9B 0.5(15) . . . . ?
C11B C10B C9B C1B 176.6(9) . . . . ?
C11B C10B C9B C8B 0.6(13) . . . . ?
C10B C9B C8B C4B 179.7(8) . . . . ?
C10B C9B C8B C7B -0.7(12) . . . . ?
C9B C1B C2B C3B -2.0(16) . . . . ?
C8B C4B C5B O3B -173.0(10) . . . . ?
C8B C4B C5B O4B 5.2(14) . . . . ?
C8B C7B C12B C11B 1.5(14) . . . . ?
